data_2206164
loop_
_publ_author_name
'Zhang, Hui'
'Fang, Liang'
'Yuan, Runzhang'

_publ_section_title
;
 Diaquadibromobis(1<i>H</i>-imidazole)nickel(II)
;
_journal_issue 7
_journal_name_full 'Acta Crystallographica Section E'
_journal_page_first m1391
_journal_page_last m1392
_journal_paper_doi 10.1107/S1600536805019069
_journal_volume 61
_journal_year 2005
_chemical_formula_iupac '[Ni Br2 (C3 H4 N2)2 (H2 O)2]'
_chemical_formula_moiety 'C6 H12 Br2 N4 Ni O2'
_chemical_formula_sum 'C6 H12 Br2 N4 Ni O2'
_chemical_formula_weight 390.69
_chemical_name_systematic
;
Diaquadibromobis(1H-imidazole)nickel(II)
;
_space_group_IT_number 14
_symmetry_cell_setting monoclinic
_symmetry_space_group_name_Hall '-P 2ybc'
_symmetry_space_group_name_H-M 'P 1 21/c 1'
_atom_sites_solution_hydrogens geom
_atom_sites_solution_primary direct
_atom_sites_solution_secondary difmap
_cell_angle_alpha 90.00
_cell_angle_beta 96.114(4)
_cell_angle_gamma 90.00
_cell_formula_units_Z 2
_cell_length_a 7.8000(18)
_cell_length_b 9.366(2)
_cell_length_c 8.474(2)
_cell_measurement_reflns_used 1538
_cell_measurement_temperature 223(2)
_cell_measurement_theta_max 28.34
_cell_measurement_theta_min 2.63
_cell_volume 615.5(2)
_computing_cell_refinement 'SAINT (Bruker, 1998)'
_computing_data_collection 'SMART (Bruker, 1998)'
_computing_data_reduction SAINT
_computing_molecular_graphics 'ORTEP-3 (Farrugia, 1997) and DIAMOND (Brandenburg, 1999)'
_computing_publication_material SHELXTL
_computing_structure_refinement SHELXTL
_computing_structure_solution 'SHELXTL (Sheldrick, 1997)'
_diffrn_ambient_temperature 223(2)
_diffrn_measured_fraction_theta_full 0.999
_diffrn_measured_fraction_theta_max 0.999
_diffrn_measurement_device_type 'Bruker AXS APEX CCD'
_diffrn_measurement_method \w
_diffrn_radiation_monochromator graphite
_diffrn_radiation_source 'fine-focus sealed tube'
_diffrn_radiation_type MoK\a
_diffrn_radiation_wavelength 0.71073
_diffrn_reflns_av_R_equivalents 0.0388
_diffrn_reflns_av_sigmaI/netI 0.0274
_diffrn_reflns_limit_h_max 10
_diffrn_reflns_limit_h_min -10
_diffrn_reflns_limit_k_max 12
_diffrn_reflns_limit_k_min -12
_diffrn_reflns_limit_l_max 11
_diffrn_reflns_limit_l_min -11
_diffrn_reflns_number 8270
_diffrn_reflns_theta_full 28.34
_diffrn_reflns_theta_max 28.34
_diffrn_reflns_theta_min 2.63
_diffrn_standards_number 0
_exptl_absorpt_coefficient_mu 8.054
_exptl_absorpt_correction_T_max 0.28
_exptl_absorpt_correction_T_min 0.16
_exptl_absorpt_correction_type multi-scan
_exptl_absorpt_process_details '(SADABS in SAINT; Bruker, 1998)'
_exptl_crystal_colour green
_exptl_crystal_density_diffrn 2.108
_exptl_crystal_density_method 'not measured'
_exptl_crystal_description prism
_exptl_crystal_F_000 380
_exptl_crystal_size_max 0.36
_exptl_crystal_size_mid 0.20
_exptl_crystal_size_min 0.16
_refine_diff_density_max 0.335
_refine_diff_density_min -0.630
_refine_ls_extinction_method none
_refine_ls_goodness_of_fit_ref 1.054
_refine_ls_hydrogen_treatment mixed
_refine_ls_matrix_type full
_refine_ls_number_parameters 78
_refine_ls_number_reflns 1538
_refine_ls_number_restraints 0
_refine_ls_restrained_S_all 1.066
_refine_ls_R_factor_all 0.0237
_refine_ls_R_factor_gt 0.0203
_refine_ls_shift/su_max 0.000
_refine_ls_shift/su_mean 0.000
_refine_ls_structure_factor_coef Fsqd
_refine_ls_weighting_details 'calc w = 1/[\s^2^(Fo^2^)+(0.0269P)^2^+0.0562P] where P = (Fo^2^+2Fc^2^)/3'
_refine_ls_weighting_scheme calc
_refine_ls_wR_factor_gt 0.0496
_refine_ls_wR_factor_ref 0.0510
_reflns_number_gt 1414
_reflns_number_total 1538
_reflns_threshold_expression I>2\s(I)
_cod_data_source_file cv6519.cif
_cod_data_source_block I
_cod_original_cell_volume 615.6(2)
_cod_original_sg_symbol_Hall '-P 2ybc '
_cod_original_sg_symbol_H-M 'P 21/c'
_cod_database_code 2206164
_cod_database_fobs_code 2206164

loop_
_symmetry_equiv_pos_as_xyz
'x, y, z'
'-x, y+1/2, -z+1/2'
'-x, -y, -z'
'x, -y-1/2, z-1/2'

loop_
_atom_site_label
_atom_site_fract_x
_atom_site_fract_y
_atom_site_fract_z
_atom_site_U_iso_or_equiv
_atom_site_adp_type
_atom_site_calc_flag
_atom_site_refinement_flags
_atom_site_occupancy
_atom_site_type_symbol
Ni1 0.5000 0.0000 1.0000 0.01679(9) Uani d S 1 Ni
Br1 0.39147(2) -0.264724(19) 0.99031(2) 0.02118(8) Uani d . 1 Br
N1 0.25951(19) 0.06572(18) 0.9048(2) 0.0221(3) Uani d . 1 N
N2 -0.0015(2) 0.1547(2) 0.8858(3) 0.0389(5) Uani d . 1 N
H2 -0.0911 0.2019 0.9101 0.047 Uiso calc R 1 H
C3 0.1503(3) 0.1427(2) 0.9765(3) 0.0320(5) Uani d . 1 C
H3 0.1749 0.1838 1.0776 0.038 Uiso calc R 1 H
C4 0.1721(3) 0.0257(3) 0.7620(3) 0.0316(5) Uani d . 1 C
H4 0.2175 -0.0308 0.6847 0.038 Uiso calc R 1 H
C5 0.0098(3) 0.0805(3) 0.7501(3) 0.0392(6) Uani d . 1 C
H5 -0.0768 0.0693 0.6651 0.047 Uiso calc R 1 H
O1 0.41887(19) 0.02412(18) 1.22586(17) 0.0233(3) Uani d . 1 O
H1W 0.460(3) 0.084(3) 1.283(3) 0.037(8) Uiso d . 1 H
H2W 0.420(3) -0.050(3) 1.275(3) 0.039(8) Uiso d . 1 H

loop_
_atom_site_aniso_label
_atom_site_aniso_U_11
_atom_site_aniso_U_22
_atom_site_aniso_U_33
_atom_site_aniso_U_12
_atom_site_aniso_U_13
_atom_site_aniso_U_23
Ni1 0.01500(16) 0.01698(17) 0.01828(17) 0.00154(12) 0.00120(12) 0.00005(12)
Br1 0.02362(12) 0.01741(11) 0.02244(12) -0.00084(7) 0.00210(8) -0.00044(7)
N1 0.0178(7) 0.0212(8) 0.0273(8) 0.0030(6) 0.0022(6) 0.0022(7)
N2 0.0207(9) 0.0381(11) 0.0585(14) 0.0122(8) 0.0071(8) 0.0101(10)
C3 0.0267(10) 0.0297(12) 0.0401(12) 0.0078(9) 0.0048(9) -0.0006(9)
C4 0.0232(10) 0.0435(13) 0.0273(11) 0.0037(9) -0.0013(8) -0.0005(9)
C5 0.0226(10) 0.0538(15) 0.0396(13) 0.0044(10) -0.0047(9) 0.0111(12)
O1 0.0265(7) 0.0227(7) 0.0205(7) -0.0028(6) 0.0023(6) -0.0013(6)

loop_
_atom_type_symbol
_atom_type_description
_atom_type_scat_dispersion_real
_atom_type_scat_dispersion_imag
_atom_type_scat_source
C C 0.0033 0.0016 'International Tables Vol C Tables 4.2.6.8 and 6.1.1.4'
H H 0.0000 0.0000 'International Tables Vol C Tables 4.2.6.8 and 6.1.1.4'
N N 0.0061 0.0033 'International Tables Vol C Tables 4.2.6.8 and 6.1.1.4'
Ni Ni 0.3393 1.1124 'International Tables Vol C Tables 4.2.6.8 and 6.1.1.4'
Br Br -0.2901 2.4595 'International Tables Vol C Tables 4.2.6.8 and 6.1.1.4'
O O 0.0106 0.0060 'International Tables Vol C Tables 4.2.6.8 and 6.1.1.4'

loop_
_geom_angle_atom_site_label_1
_geom_angle_atom_site_label_2
_geom_angle_atom_site_label_3
_geom_angle_site_symmetry_1
_geom_angle_site_symmetry_3
_geom_angle
_geom_angle_publ_flag
N1 Ni1 N1 . 3_657 180.0 ?
N1 Ni1 O1 . . 88.53(6) yes
N1 Ni1 O1 3_657 . 91.47(6) ?
N1 Ni1 O1 . 3_657 91.47(6) ?
N1 Ni1 O1 3_657 3_657 88.53(6) ?
O1 Ni1 O1 . 3_657 180.0 ?
N1 Ni1 Br1 . . 89.59(5) yes
N1 Ni1 Br1 3_657 . 90.41(5) ?
O1 Ni1 Br1 . . 90.15(5) yes
O1 Ni1 Br1 3_657 . 89.85(5) ?
N1 Ni1 Br1 . 3_657 90.41(5) ?
N1 Ni1 Br1 3_657 3_657 89.59(5) ?
O1 Ni1 Br1 . 3_657 89.85(5) ?
O1 Ni1 Br1 3_657 3_657 90.15(5) ?
Br1 Ni1 Br1 . 3_657 180.0 ?
C3 N1 C4 . . 105.75(18) ?
C3 N1 Ni1 . . 126.32(15) ?
C4 N1 Ni1 . . 127.55(14) ?
C3 N2 C5 . . 108.01(18) ?
C3 N2 H2 . . 126.0 ?
C5 N2 H2 . . 126.0 ?
N1 C3 N2 . . 110.9(2) ?
N1 C3 H3 . . 124.6 ?
N2 C3 H3 . . 124.6 ?
C5 C4 N1 . . 109.4(2) ?
C5 C4 H4 . . 125.3 ?
N1 C4 H4 . . 125.3 ?
N2 C5 C4 . . 106.0(2) ?
N2 C5 H5 . . 127.0 ?
C4 C5 H5 . . 127.0 ?
Ni1 O1 H1W . . 119.8(18) ?
Ni1 O1 H2W . . 113.3(19) ?
H1W O1 H2W . . 108(3) ?

loop_
_geom_bond_atom_site_label_1
_geom_bond_atom_site_label_2
_geom_bond_site_symmetry_2
_geom_bond_distance
_geom_bond_publ_flag
Ni1 N1 . 2.0557(16) yes
Ni1 N1 3_657 2.0557(16) ?
Ni1 O1 . 2.0910(15) yes
Ni1 O1 3_657 2.0910(15) ?
Ni1 Br1 . 2.6184(6) yes
Ni1 Br1 3_657 2.6184(6) ?
N1 C3 . 1.313(3) ?
N1 C4 . 1.376(3) ?
N2 C3 . 1.346(3) ?
N2 C5 . 1.354(3) ?
N2 H2 . 0.8700 ?
C3 H3 . 0.9400 ?
C4 C5 . 1.360(3) ?
C4 H4 . 0.9400 ?
C5 H5 . 0.9400 ?
O1 H1W . 0.79(3) ?
O1 H2W . 0.81(3) ?

loop_
_geom_hbond_atom_site_label_D
_geom_hbond_atom_site_label_H
_geom_hbond_atom_site_label_A
_geom_hbond_site_symmetry_A
_geom_hbond_distance_DH
_geom_hbond_distance_HA
_geom_hbond_distance_DA
_geom_hbond_angle_DHA
_geom_hbond_publ_flag
O1 H1W Br1 2_657 0.79(3) 2.56(3) 3.3356(16) 168(3) yes
O1 H2W Br1 4_556 0.81(3) 2.55(3) 3.3273(17) 164(2) yes
N2 H2 Br1 3_557 0.87 2.64 3.4782(19) 162 yes
